data_7117137
loop_
_publ_author_name
'Paul A. Shaw'
'Jessica M. Phillips'
'Christopher P. Newman'
'Guy J. Clarkson'
'Jonathan P. Rourke'

_publ_section_title
;
 Intramolecular transcyclometallation: the exchange of an aryl-Pt bond for
 an alkyl-Pt bond via an agostic intermediate
;
_journal_name_full Chem.Commun.
_journal_page_first 8365
_journal_paper_doi 10.1039/C5cc02355F
_journal_volume 51
_journal_year 2015
_chemical_formula_moiety 'C29 H36 Cl2 F2 N P Pt'
_chemical_formula_sum 'C29 H36 Cl2 F2 N P Pt'
_chemical_formula_weight 733.55
_space_group_crystal_system orthorhombic
_space_group_IT_number 33
_space_group_name_Hall 'P 2c -2n'
_space_group_name_H-M_alt 'P n a 21'
_symmetry_space_group_name_Hall 'P 2c -2n'
_symmetry_space_group_name_H-M 'P n a 21'
_atom_sites_solution_hydrogens geom
_atom_sites_solution_primary direct
_audit_creation_date 2014-11-22
_audit_creation_method
;
Olex2 1.2
(compiled 2014.11.21 svn.r3092 for OlexSys, GUI svn.r4949)
;
_audit_update_record
;
2015-03-20 deposited with the CCDC.
2015-04-17 downloaded from the CCDC.
;
_cell_angle_alpha 90
_cell_angle_beta 90
_cell_angle_gamma 90
_cell_formula_units_Z 4
_cell_length_a 17.9634(6)
_cell_length_b 13.9987(4)
_cell_length_c 11.0698(4)
_cell_measurement_reflns_used 6204
_cell_measurement_temperature 150(2)
_cell_measurement_theta_max 30.0270
_cell_measurement_theta_min 2.9100
_cell_volume 2783.66(16)
_computing_cell_refinement
;
CrysAlisPro, Agilent Technologies,
Version 1.171.37.33 (release 27-03-2014 CrysAlis171 .NET)
(compiled Mar 27 2014,17:12:48)
;
_computing_data_collection
;
CrysAlisPro, Agilent Technologies,
Version 1.171.37.33 (release 27-03-2014 CrysAlis171 .NET)
(compiled Mar 27 2014,17:12:48)
;
_computing_data_reduction
;
CrysAlisPro, Agilent Technologies,
Version 1.171.37.33 (release 27-03-2014 CrysAlis171 .NET)
(compiled Mar 27 2014,17:12:48)
;
_computing_molecular_graphics 'Olex2 (Dolomanov et al., 2009)'
_computing_publication_material 'Olex2 (Dolomanov et al., 2009)'
_computing_structure_refinement 'XL (Sheldrick, 2008)'
_computing_structure_solution 'XS (Sheldrick, 2008)'
_diffrn_ambient_environment N~2~
_diffrn_ambient_temperature 150(2)
_diffrn_detector 'CCD plate'
_diffrn_detector_area_resol_mean 5.1417
_diffrn_detector_type Ruby
_diffrn_measured_fraction_theta_full 0.998
_diffrn_measured_fraction_theta_max 0.904
_diffrn_measurement_details
;
  1 omega  -60.00   36.00   1.0000   70.0000
omega____ theta____ kappa____ phi______ frames
    -       13.4141  -38.0000   60.0000 96

  2 omega   -3.00   83.00   1.0000   70.0000
omega____ theta____ kappa____ phi______ frames
    -       13.4141   57.0000 -150.0000 86

  3 omega   72.00   98.00   1.0000   70.0000
omega____ theta____ kappa____ phi______ frames
    -       13.4141  178.0000   30.0000 26

  4 omega  -14.00   26.00   1.0000   70.0000
omega____ theta____ kappa____ phi______ frames
    -       13.4141   57.0000    0.0000 40
;
_diffrn_measurement_device 'four-circle diffractometer'
_diffrn_measurement_device_type 'Xcalibur, Ruby, Gemini'
_diffrn_measurement_method '\w scans'
_diffrn_orient_matrix_UB_11 0.0112153000
_diffrn_orient_matrix_UB_12 0.0420567000
_diffrn_orient_matrix_UB_13 -0.0307734000
_diffrn_orient_matrix_UB_21 0.0374889000
_diffrn_orient_matrix_UB_22 -0.0087281000
_diffrn_orient_matrix_UB_23 0.0168398000
_diffrn_orient_matrix_UB_31 0.0053408000
_diffrn_orient_matrix_UB_32 -0.0268542000
_diffrn_orient_matrix_UB_33 -0.0536236000
_diffrn_radiation_monochromator graphite
_diffrn_radiation_probe x-ray
_diffrn_radiation_type MoK\a
_diffrn_radiation_wavelength 0.71073
_diffrn_reflns_av_R_equivalents 0.0514
_diffrn_reflns_av_unetI/netI 0.0719
_diffrn_reflns_Laue_measured_fraction_full 0.998
_diffrn_reflns_Laue_measured_fraction_max 0.904
_diffrn_reflns_limit_h_max 24
_diffrn_reflns_limit_h_min -21
_diffrn_reflns_limit_k_max 18
_diffrn_reflns_limit_k_min -15
_diffrn_reflns_limit_l_max 15
_diffrn_reflns_limit_l_min -15
_diffrn_reflns_number 19220
_diffrn_reflns_point_group_measured_fraction_full 0.988
_diffrn_reflns_point_group_measured_fraction_max 0.854
_diffrn_reflns_theta_full 25.242
_diffrn_reflns_theta_max 30.751
_diffrn_reflns_theta_min 2.694
_diffrn_source 'Enhance (Mo) X-ray Source'
_exptl_absorpt_coefficient_mu 5.323
_exptl_absorpt_correction_T_max 1.00000
_exptl_absorpt_correction_T_min 0.80924
_exptl_absorpt_correction_type multi-scan
_exptl_absorpt_process_details
;
CrysAlisPro, Agilent Technologies,
Version 1.171.37.33 (release 27-03-2014 CrysAlis171 .NET)
(compiled Mar 27 2014,17:12:48)
Empirical absorption correction using spherical harmonics,
 implemented in SCALE3 ABSPACK scaling algorithm.
;
_exptl_crystal_colour colourless
_exptl_crystal_colour_primary colourless
_exptl_crystal_density_diffrn 1.750
_exptl_crystal_description plate
_exptl_crystal_F_000 1448
_exptl_crystal_size_max 0.16
_exptl_crystal_size_mid 0.08
_exptl_crystal_size_min 0.02
_refine_diff_density_max 1.237
_refine_diff_density_min -0.772
_refine_diff_density_rms 0.135
_refine_ls_abs_structure_details
;
 Flack x determined using 2035 quotients [(I+)-(I-)]/[(I+)+(I-)]
 (Parsons, Flack and Wagner, Acta Cryst. B69 (2013) 249-259).
Flack   0.016(6)        (Shelxl 2013)
Hooft y parameter 0.005(6)  (Olex2)

;
_refine_ls_abs_structure_Flack 0.016(6)
_refine_ls_extinction_coef .
_refine_ls_extinction_method none
_refine_ls_goodness_of_fit_ref 1.006
_refine_ls_hydrogen_treatment constr
_refine_ls_matrix_type full
_refine_ls_number_parameters 328
_refine_ls_number_reflns 7402
_refine_ls_number_restraints 1
_refine_ls_restrained_S_all 1.006
_refine_ls_R_factor_all 0.0692
_refine_ls_R_factor_gt 0.0406
_refine_ls_shift/su_max 0.002
_refine_ls_shift/su_mean 0.000
_refine_ls_structure_factor_coef Fsqd
_refine_ls_weighting_details 'w=1/[\s^2^(Fo^2^)+(0.0248P)^2^] where P=(Fo^2^+2Fc^2^)/3'
_refine_ls_weighting_scheme calc
_refine_ls_wR_factor_gt 0.0681
_refine_ls_wR_factor_ref 0.0771
_reflns_Friedel_coverage 0.804
_reflns_Friedel_fraction_full 0.978
_reflns_Friedel_fraction_max 0.798
_reflns_number_gt 5493
_reflns_number_total 7402
_reflns_threshold_expression 'I > 2\s(I)'
_cod_data_source_file c5cc02355f2.cif
_cod_data_source_block ps8n
_cod_database_code 7117137
_chemical_oxdiff_formula 'C20 H20 N2 O2 F2 P Cl2 Pt'
_shelx_space_group_comment
;
The symmetry employed for this shelxl refinement is uniquely defined
by the following loop, which should always be used as a source of
symmetry information in preference to the above space-group names.
They are only intended as comments.
;
_reflns_odcompleteness_completeness 99.78
_reflns_odcompleteness_iscentric 1
_reflns_odcompleteness_theta 26.32
_olex2_refinement_description
;
1. Fixed Uiso
 At 1.2 times of:
  All C(H) groups, All C(H,H) groups
 At 1.5 times of:
  All C(H,H,H) groups
2.a Ternary CH refined with riding coordinates:
 C20(H20)
2.b Secondary CH2 refined with riding coordinates:
 C18(H18A,H18B), C19(H19A,H19B), C22(H22A,H22B), C23(H23A,H23B), C24(H24A,
 H24B), C26(H26A,H26B), C27(H27A,H27B), C28(H28A,H28B)
2.c Aromatic/amide H refined with riding coordinates:
 C2(H2), C4(H4), C5(H5), C8(H8), C9(H9), C10(H10), C13(H13), C14(H14),
 C16(H16), C17(H17)
2.d Idealised Me refined as rotating group:
 C21(H21A,H21B,H21C), C25(H25A,H25B,H25C), C29(H29A,H29B,H29C)
;
_shelx_shelxl_version_number 2014/7
_olex2_submission_special_instructions 'No special instructions were received'

loop_
_space_group_symop_operation_xyz
'x, y, z'
'-x, -y, z+1/2'
'-x+1/2, y+1/2, z+1/2'
'x+1/2, -y+1/2, z'

loop_
_atom_site_label
_atom_site_type_symbol
_atom_site_fract_x
_atom_site_fract_y
_atom_site_fract_z
_atom_site_U_iso_or_equiv
_atom_site_adp_type
_atom_site_occupancy
_atom_site_site_symmetry_order
_atom_site_calc_flag
_atom_site_refinement_flags_posn
_atom_site_refinement_flags_adp
_atom_site_refinement_flags_occupancy
_atom_site_disorder_assembly
_atom_site_disorder_group
C1 C 0.6735(5) 0.1409(6) 0.4844(7) 0.0267(19) Uani 1 1 d . . . . .
Cl1 Cl 0.66217(15) 0.01446(17) 0.11574(19) 0.0388(5) Uani 1 1 d . . . . .
P1 P 0.56187(15) 0.15681(18) 0.2734(2) 0.0325(6) Uani 1 1 d . . . . .
Pt1 Pt 0.66790(2) 0.07634(2) 0.32081(5) 0.02787(8) Uani 1 1 d . . . . .
C2 C 0.6442(6) 0.1095(7) 0.5929(8) 0.035(2) Uani 1 1 d . . . . .
H2 H 0.6183 0.0504 0.5969 0.042 Uiso 1 1 calc R . . . .
Cl2 Cl 0.76669(14) -0.02675(17) 0.3832(2) 0.0393(5) Uani 1 1 d . . . . .
C3 C 0.6528(6) 0.1645(8) 0.6951(8) 0.039(2) Uani 1 1 d . . . . .
F3 F 0.6223(4) 0.1304(4) 0.8011(5) 0.0555(17) Uani 1 1 d . . . . .
C4 C 0.6891(6) 0.2492(7) 0.6969(8) 0.039(2) Uani 1 1 d . . . . .
H4 H 0.6936 0.2851 0.7694 0.047 Uiso 1 1 calc R . . . .
C5 C 0.7191(5) 0.2817(7) 0.5909(8) 0.036(2) Uani 1 1 d . . . . .
H5 H 0.7453 0.3406 0.5898 0.043 Uiso 1 1 calc R . . . .
C6 C 0.7117(5) 0.2291(6) 0.4842(7) 0.0278(19) Uani 1 1 d . . . . .
C7 C 0.7436(5) 0.2636(7) 0.3696(7) 0.028(2) Uani 1 1 d . . . . .
N7 N 0.7475(4) 0.1982(5) 0.2792(5) 0.0250(17) Uani 1 1 d . . . . .
C8 C 0.7652(5) 0.3577(7) 0.3529(8) 0.035(3) Uani 1 1 d . . . . .
H8 H 0.7634 0.4015 0.4184 0.042 Uiso 1 1 calc R . . . .
C9 C 0.7890(6) 0.3869(7) 0.2426(9) 0.039(2) Uani 1 1 d . . . . .
H9 H 0.7985 0.4526 0.2275 0.047 Uiso 1 1 calc R . . . .
C10 C 0.7990(6) 0.3207(7) 0.1539(8) 0.037(2) Uani 1 1 d . . . . .
H10 H 0.8190 0.3394 0.0780 0.044 Uiso 1 1 calc R . . . .
C11 C 0.7802(5) 0.2262(7) 0.1743(8) 0.035(2) Uani 1 1 d . . . . .
C12 C 0.8030(5) 0.1536(7) 0.0834(8) 0.034(2) Uani 1 1 d . . . . .
C13 C 0.7935(6) 0.1717(8) -0.0392(8) 0.041(2) Uani 1 1 d . . . . .
H13 H 0.7667 0.2266 -0.0647 0.050 Uiso 1 1 calc R . . . .
C14 C 0.8233(6) 0.1091(8) -0.1248(9) 0.046(3) Uani 1 1 d . . . . .
H14 H 0.8182 0.1218 -0.2087 0.055 Uiso 1 1 calc R . . . .
C15 C 0.8595(6) 0.0298(8) -0.0860(9) 0.044(3) Uani 1 1 d . . . . .
F15 F 0.8886(3) -0.0300(4) -0.1705(7) 0.0531(14) Uani 1 1 d . . . . .
C16 C 0.8703(6) 0.0089(7) 0.0341(8) 0.039(2) Uani 1 1 d . . . . .
H16 H 0.8970 -0.0464 0.0586 0.046 Uiso 1 1 calc R . . . .
C17 C 0.8406(5) 0.0714(7) 0.1180(8) 0.035(2) Uani 1 1 d . . . . .
H17 H 0.8460 0.0577 0.2016 0.042 Uiso 1 1 calc R . . . .
C18 C 0.4927(6) 0.0611(7) 0.2848(8) 0.041(3) Uani 1 1 d . . . . .
H18A H 0.4419 0.0875 0.2936 0.049 Uiso 1 1 calc R . . . .
H18B H 0.4942 0.0192 0.2128 0.049 Uiso 1 1 calc R . . . .
C19 C 0.5157(6) 0.0068(8) 0.3975(9) 0.042(2) Uani 1 1 d . . . . .
H19A H 0.4812 -0.0474 0.4107 0.050 Uiso 1 1 calc R . . . .
H19B H 0.5126 0.0495 0.4686 0.050 Uiso 1 1 calc R . . . .
C20 C 0.5946(6) -0.0304(7) 0.3842(9) 0.036(2) Uani 1 1 d . . . . .
H20 H 0.6119 -0.0474 0.4674 0.043 Uiso 1 1 calc R . . . .
C21 C 0.5963(6) -0.1230(6) 0.3107(14) 0.049(2) Uani 1 1 d . . . . .
H21A H 0.5704 -0.1131 0.2337 0.073 Uiso 1 1 calc GR . . . .
H21B H 0.5714 -0.1739 0.3561 0.073 Uiso 1 1 calc GR . . . .
H21C H 0.6480 -0.1413 0.2951 0.073 Uiso 1 1 calc GR . . . .
C22 C 0.5341(5) 0.2469(7) 0.3819(8) 0.035(2) Uani 1 1 d . . . . .
H22A H 0.5378 0.2189 0.4638 0.041 Uiso 1 1 calc R . . . .
H22B H 0.5702 0.3003 0.3775 0.041 Uiso 1 1 calc R . . . .
C23 C 0.4558(7) 0.2877(9) 0.3662(10) 0.061(4) Uani 1 1 d . . . . .
H23A H 0.4516 0.3159 0.2844 0.073 Uiso 1 1 calc R . . . .
H23B H 0.4193 0.2349 0.3718 0.073 Uiso 1 1 calc R . . . .
C24 C 0.4361(7) 0.3628(8) 0.4583(9) 0.051(3) Uani 1 1 d . . . . .
H24A H 0.4720 0.4161 0.4508 0.062 Uiso 1 1 calc R . . . .
H24B H 0.3861 0.3882 0.4388 0.062 Uiso 1 1 calc R . . . .
C25 C 0.4359(9) 0.3293(12) 0.5873(11) 0.099(6) Uani 1 1 d . . . . .
H25A H 0.3999 0.2772 0.5966 0.149 Uiso 1 1 calc GR . . . .
H25B H 0.4219 0.3824 0.6403 0.149 Uiso 1 1 calc GR . . . .
H25C H 0.4856 0.3065 0.6092 0.149 Uiso 1 1 calc GR . . . .
C26 C 0.5533(6) 0.2118(7) 0.1270(9) 0.044(3) Uani 1 1 d . . . . .
H26A H 0.5672 0.1642 0.0649 0.053 Uiso 1 1 calc R . . . .
H26B H 0.5003 0.2285 0.1139 0.053 Uiso 1 1 calc R . . . .
C27 C 0.5992(8) 0.2995(8) 0.1080(10) 0.060(3) Uani 1 1 d . . . . .
H27A H 0.6106 0.3266 0.1885 0.072 Uiso 1 1 calc R . . . .
H27B H 0.6471 0.2793 0.0718 0.072 Uiso 1 1 calc R . . . .
C28 C 0.5690(10) 0.3765(11) 0.0332(13) 0.091(5) Uani 1 1 d . . . . .
H28A H 0.6090 0.4243 0.0216 0.109 Uiso 1 1 calc R . . . .
H28B H 0.5290 0.4081 0.0799 0.109 Uiso 1 1 calc R . . . .
C29 C 0.5385(7) 0.3527(9) -0.0876(10) 0.065(3) Uani 1 1 d . . . . .
H29A H 0.5774 0.3227 -0.1367 0.097 Uiso 1 1 calc GR . . . .
H29B H 0.5214 0.4113 -0.1274 0.097 Uiso 1 1 calc GR . . . .
H29C H 0.4966 0.3085 -0.0785 0.097 Uiso 1 1 calc GR . . . .

loop_
_atom_site_aniso_label
_atom_site_aniso_U_11
_atom_site_aniso_U_22
_atom_site_aniso_U_33
_atom_site_aniso_U_23
_atom_site_aniso_U_13
_atom_site_aniso_U_12
C1 0.021(5) 0.022(5) 0.037(5) -0.001(3) -0.013(4) 0.003(4)
Cl1 0.0390(15) 0.0333(13) 0.0442(13) -0.0092(10) -0.0015(10) -0.0009(12)
P1 0.0302(15) 0.0260(13) 0.0414(12) -0.0025(9) -0.0052(9) 0.0035(11)
Pt1 0.02533(14) 0.02093(13) 0.03736(15) 0.0002(3) -0.0008(3) -0.00078(13)
C2 0.035(6) 0.029(5) 0.040(5) 0.009(4) -0.001(4) -0.004(4)
Cl2 0.0347(14) 0.0286(13) 0.0546(12) 0.0060(11) -0.0009(11) 0.0051(11)
C3 0.035(6) 0.044(7) 0.038(5) 0.005(4) -0.002(4) -0.003(5)
F3 0.062(4) 0.060(4) 0.045(4) 0.009(3) 0.010(3) -0.014(3)
C4 0.043(7) 0.038(6) 0.035(5) 0.002(4) -0.005(4) 0.002(5)
C5 0.031(6) 0.030(5) 0.046(5) -0.005(4) -0.011(4) 0.001(4)
C6 0.026(5) 0.024(5) 0.033(4) -0.001(4) 0.003(4) 0.002(4)
C7 0.021(5) 0.026(5) 0.039(5) -0.002(4) -0.004(3) -0.003(4)
N7 0.022(4) 0.027(4) 0.026(4) 0.001(3) -0.008(2) 0.002(3)
C8 0.026(5) 0.025(5) 0.054(8) -0.004(4) 0.004(4) 0.001(4)
C9 0.034(7) 0.019(5) 0.064(7) 0.010(5) -0.004(5) -0.004(4)
C10 0.039(6) 0.035(6) 0.035(5) 0.007(4) 0.006(4) -0.005(5)
C11 0.029(6) 0.033(6) 0.042(5) 0.007(4) -0.004(4) 0.003(4)
C12 0.029(5) 0.030(5) 0.042(5) 0.005(4) 0.004(4) 0.002(4)
C13 0.029(6) 0.048(7) 0.047(6) 0.008(5) 0.004(4) 0.005(5)
C14 0.048(8) 0.048(7) 0.042(5) -0.002(5) 0.007(5) -0.004(6)
C15 0.035(6) 0.041(7) 0.054(7) -0.008(5) 0.012(5) -0.002(5)
F15 0.052(4) 0.052(3) 0.055(3) -0.014(4) 0.011(4) 0.005(3)
C16 0.032(6) 0.029(6) 0.055(6) 0.002(5) 0.009(4) -0.002(4)
C17 0.029(5) 0.036(5) 0.040(5) 0.004(4) 0.002(4) -0.001(5)
C18 0.029(6) 0.034(6) 0.060(8) -0.004(4) -0.003(4) -0.004(4)
C19 0.033(6) 0.036(6) 0.056(6) -0.005(5) 0.004(5) -0.011(5)
C20 0.030(6) 0.023(5) 0.054(5) -0.003(4) -0.005(5) -0.006(4)
C21 0.047(6) 0.027(5) 0.072(6) -0.001(7) -0.004(8) -0.004(4)
C22 0.030(6) 0.029(5) 0.045(5) 0.001(4) 0.000(4) -0.001(4)
C23 0.053(8) 0.062(8) 0.069(7) -0.020(5) -0.007(5) 0.034(7)
C24 0.049(8) 0.048(7) 0.057(6) -0.008(5) 0.003(5) 0.015(6)
C25 0.110(15) 0.113(15) 0.075(9) 0.015(9) 0.044(9) 0.038(11)
C26 0.041(7) 0.032(6) 0.061(6) -0.001(5) -0.008(5) 0.011(5)
C27 0.074(10) 0.044(8) 0.061(7) 0.012(6) -0.016(6) -0.010(7)
C28 0.115(15) 0.073(11) 0.086(10) 0.030(8) -0.022(9) -0.034(10)
C29 0.060(9) 0.054(8) 0.080(8) 0.007(6) -0.013(6) 0.014(7)

loop_
_atom_type_symbol
_atom_type_description
_atom_type_scat_dispersion_real
_atom_type_scat_dispersion_imag
_atom_type_scat_source
C C 0.0033 0.0016 'International Tables Vol C Tables 4.2.6.8 and 6.1.1.4'
H H 0.0000 0.0000 'International Tables Vol C Tables 4.2.6.8 and 6.1.1.4'
Cl Cl 0.1484 0.1585 'International Tables Vol C Tables 4.2.6.8 and 6.1.1.4'
F F 0.0171 0.0103 'International Tables Vol C Tables 4.2.6.8 and 6.1.1.4'
N N 0.0061 0.0033 'International Tables Vol C Tables 4.2.6.8 and 6.1.1.4'
P P 0.1023 0.0942 'International Tables Vol C Tables 4.2.6.8 and 6.1.1.4'
Pt Pt -1.7033 8.3905 'International Tables Vol C Tables 4.2.6.8 and 6.1.1.4'

loop_
_geom_angle_atom_site_label_1
_geom_angle_atom_site_label_2
_geom_angle_atom_site_label_3
_geom_angle
_geom_angle_site_symmetry_1
_geom_angle_site_symmetry_3
C2 C1 Pt1 128.0(7) . .
C2 C1 C6 117.7(8) . .
C6 C1 Pt1 114.3(6) . .
C18 P1 Pt1 100.9(3) . .
C22 P1 Pt1 115.0(3) . .
C22 P1 C18 106.1(5) . .
C26 P1 Pt1 119.4(4) . .
C26 P1 C18 108.5(5) . .
C26 P1 C22 106.0(5) . .
C1 Pt1 Cl1 174.4(2) . .
C1 Pt1 P1 91.5(2) . .
C1 Pt1 Cl2 88.5(2) . .
C1 Pt1 N7 79.4(3) . .
C1 Pt1 C20 92.8(4) . .
P1 Pt1 Cl1 85.74(9) . .
P1 Pt1 Cl2 171.07(9) . .
Cl2 Pt1 Cl1 94.95(9) . .
N7 Pt1 Cl1 96.02(17) . .
N7 Pt1 P1 96.23(19) . .
N7 Pt1 Cl2 92.56(19) . .
C20 Pt1 Cl1 91.8(3) . .
C20 Pt1 P1 84.6(3) . .
C20 Pt1 Cl2 86.5(3) . .
C20 Pt1 N7 172.2(3) . .
C1 C2 H2 120.2 . .
C3 C2 C1 119.5(9) . .
C3 C2 H2 120.2 . .
C2 C3 F3 117.4(9) . .
C4 C3 C2 123.8(9) . .
C4 C3 F3 118.8(8) . .
C3 C4 H4 121.0 . .
C3 C4 C5 117.9(9) . .
C5 C4 H4 121.0 . .
C4 C5 H5 119.6 . .
C4 C5 C6 120.8(9) . .
C6 C5 H5 119.6 . .
C1 C6 C7 118.5(7) . .
C5 C6 C1 120.3(8) . .
C5 C6 C7 121.2(8) . .
N7 C7 C6 115.7(7) . .
N7 C7 C8 121.9(8) . .
C8 C7 C6 122.4(8) . .
C7 N7 Pt1 108.9(5) . .
C7 N7 C11 117.2(7) . .
C11 N7 Pt1 131.4(6) . .
C7 C8 H8 120.2 . .
C9 C8 C7 119.7(8) . .
C9 C8 H8 120.2 . .
C8 C9 H9 120.5 . .
C8 C9 C10 119.0(9) . .
C10 C9 H9 120.5 . .
C9 C10 H10 120.0 . .
C9 C10 C11 120.0(9) . .
C11 C10 H10 120.0 . .
N7 C11 C10 121.4(8) . .
N7 C11 C12 120.0(8) . .
C10 C11 C12 118.3(8) . .
C13 C12 C11 120.1(9) . .
C17 C12 C11 120.9(8) . .
C17 C12 C13 118.7(9) . .
C12 C13 H13 120.0 . .
C12 C13 C14 120.1(10) . .
C14 C13 H13 120.0 . .
C13 C14 H14 120.6 . .
C15 C14 C13 118.8(10) . .
C15 C14 H14 120.6 . .
C14 C15 F15 118.0(9) . .
C14 C15 C16 123.2(9) . .
F15 C15 C16 118.7(10) . .
C15 C16 H16 121.3 . .
C15 C16 C17 117.4(10) . .
C17 C16 H16 121.3 . .
C12 C17 H17 119.1 . .
C16 C17 C12 121.8(9) . .
C16 C17 H17 119.1 . .
P1 C18 H18A 111.0 . .
P1 C18 H18B 111.0 . .
H18A C18 H18B 109.0 . .
C19 C18 P1 103.8(6) . .
C19 C18 H18A 111.0 . .
C19 C18 H18B 111.0 . .
C18 C19 H19A 109.6 . .
C18 C19 H19B 109.6 . .
C18 C19 C20 110.3(8) . .
H19A C19 H19B 108.1 . .
C20 C19 H19A 109.6 . .
C20 C19 H19B 109.6 . .
Pt1 C20 H20 106.4 . .
C19 C20 Pt1 111.8(7) . .
C19 C20 H20 106.4 . .
C19 C20 C21 111.1(8) . .
C21 C20 Pt1 114.2(7) . .
C21 C20 H20 106.4 . .
C20 C21 H21A 109.5 . .
C20 C21 H21B 109.5 . .
C20 C21 H21C 109.5 . .
H21A C21 H21B 109.5 . .
H21A C21 H21C 109.5 . .
H21B C21 H21C 109.5 . .
P1 C22 H22A 108.3 . .
P1 C22 H22B 108.3 . .
H22A C22 H22B 107.4 . .
C23 C22 P1 116.0(7) . .
C23 C22 H22A 108.3 . .
C23 C22 H22B 108.3 . .
C22 C23 H23A 108.8 . .
C22 C23 H23B 108.8 . .
H23A C23 H23B 107.7 . .
C24 C23 C22 113.6(9) . .
C24 C23 H23A 108.8 . .
C24 C23 H23B 108.8 . .
C23 C24 H24A 108.5 . .
C23 C24 H24B 108.5 . .
H24A C24 H24B 107.5 . .
C25 C24 C23 115.3(11) . .
C25 C24 H24A 108.5 . .
C25 C24 H24B 108.5 . .
C24 C25 H25A 109.5 . .
C24 C25 H25B 109.5 . .
C24 C25 H25C 109.5 . .
H25A C25 H25B 109.5 . .
H25A C25 H25C 109.5 . .
H25B C25 H25C 109.5 . .
P1 C26 H26A 108.4 . .
P1 C26 H26B 108.4 . .
H26A C26 H26B 107.5 . .
C27 C26 P1 115.5(7) . .
C27 C26 H26A 108.4 . .
C27 C26 H26B 108.4 . .
C26 C27 H27A 107.6 . .
C26 C27 H27B 107.6 . .
H27A C27 H27B 107.1 . .
C28 C27 C26 118.7(11) . .
C28 C27 H27A 107.6 . .
C28 C27 H27B 107.6 . .
C27 C28 H28A 107.6 . .
C27 C28 H28B 107.6 . .
C27 C28 C29 118.8(13) . .
H28A C28 H28B 107.1 . .
C29 C28 H28A 107.6 . .
C29 C28 H28B 107.6 . .
C28 C29 H29A 109.5 . .
C28 C29 H29B 109.5 . .
C28 C29 H29C 109.5 . .
H29A C29 H29B 109.5 . .
H29A C29 H29C 109.5 . .
H29B C29 H29C 109.5 . .

loop_
_geom_bond_atom_site_label_1
_geom_bond_atom_site_label_2
_geom_bond_distance
_geom_bond_site_symmetry_2
C1 Pt1 2.027(8) .
C1 C2 1.383(12) .
C1 C6 1.413(12) .
Cl1 Pt1 2.432(2) .
P1 Pt1 2.274(3) .
P1 C18 1.832(10) .
P1 C22 1.810(9) .
P1 C26 1.801(10) .
Pt1 Cl2 2.389(2) .
Pt1 N7 2.274(7) .
Pt1 C20 2.111(9) .
C2 H2 0.9500 .
C2 C3 1.377(13) .
C3 F3 1.381(11) .
C3 C4 1.353(14) .
C4 H4 0.9500 .
C4 C5 1.369(12) .
C5 H5 0.9500 .
C5 C6 1.398(12) .
C6 C7 1.473(11) .
C7 N7 1.358(9) .
C7 C8 1.385(13) .
N7 C11 1.358(11) .
C8 H8 0.9500 .
C8 C9 1.357(12) .
C9 H9 0.9500 .
C9 C10 1.362(14) .
C10 H10 0.9500 .
C10 C11 1.384(13) .
C11 C12 1.488(13) .
C12 C13 1.391(13) .
C12 C17 1.388(13) .
C13 H13 0.9500 .
C13 C14 1.397(14) .
C14 H14 0.9500 .
C14 C15 1.357(15) .
C15 F15 1.359(11) .
C15 C16 1.375(13) .
C16 H16 0.9500 .
C16 C17 1.383(13) .
C17 H17 0.9500 .
C18 H18A 0.9900 .
C18 H18B 0.9900 .
C18 C19 1.518(13) .
C19 H19A 0.9900 .
C19 H19B 0.9900 .
C19 C20 1.518(14) .
C20 H20 1.0000 .
C20 C21 1.531(13) .
C21 H21A 0.9800 .
C21 H21B 0.9800 .
C21 H21C 0.9800 .
C22 H22A 0.9900 .
C22 H22B 0.9900 .
C22 C23 1.529(13) .
C23 H23A 0.9900 .
C23 H23B 0.9900 .
C23 C24 1.506(13) .
C24 H24A 0.9900 .
C24 H24B 0.9900 .
C24 C25 1.503(15) .
C25 H25A 0.9800 .
C25 H25B 0.9800 .
C25 H25C 0.9800 .
C26 H26A 0.9900 .
C26 H26B 0.9900 .
C26 C27 1.494(15) .
C27 H27A 0.9900 .
C27 H27B 0.9900 .
C27 C28 1.464(17) .
C28 H28A 0.9900 .
C28 H28B 0.9900 .
C28 C29 1.483(16) .
C29 H29A 0.9800 .
C29 H29B 0.9800 .
C29 H29C 0.9800 .
